data_2228254
loop_
_publ_author_name
'Li, Lu'
'Wang, Guo-Xi'

_publ_section_title
;
 (<i>R</i>)-2-Methylpiperazine-1,4-diium tetrachloridoantimonate(III)
 chloride
;
_journal_coeditor_code BX2322
_journal_issue 12
_journal_name_full 'Acta Crystallographica Section E'
_journal_page_first m1629
_journal_paper_doi 10.1107/S1600536810047689
_journal_volume 66
_journal_year 2010
_chemical_formula_iupac '(C5 H14 N2) [Sb Cl4] Cl'
_chemical_formula_moiety 'C5 H14 N2 2+, Cl4 Sb -, Cl -'
_chemical_formula_sum 'C5 H14 Cl5 N2 Sb'
_chemical_formula_weight 401.18
_chemical_name_systematic
;
(<i>R</i>)-2-Methylpiperazine-1,4-diium tetrachloridoantimonate(III) chloride
;
_space_group_IT_number 19
_symmetry_cell_setting orthorhombic
_symmetry_space_group_name_Hall 'P 2ac 2ab'
_symmetry_space_group_name_H-M 'P 21 21 21'
_atom_sites_solution_hydrogens geom
_atom_sites_solution_primary direct
_atom_sites_solution_secondary difmap
_audit_creation_method SHELXL-97
_cell_angle_alpha 90.00
_cell_angle_beta 90.00
_cell_angle_gamma 90.00
_cell_formula_units_Z 4
_cell_length_a 7.745(5)
_cell_length_b 10.773(7)
_cell_length_c 16.318(9)
_cell_measurement_reflns_used 3003
_cell_measurement_temperature 293(2)
_cell_measurement_theta_max 27.50
_cell_measurement_theta_min 2.91
_cell_volume 1361.5(15)
_computing_cell_refinement 'CrystalClear (Rigaku, 2005)'
_computing_data_collection 'CrystalClear (Rigaku, 2005)'
_computing_data_reduction 'CrystalClear (Rigaku, 2005)'
_computing_molecular_graphics 'SHELXTL (Sheldrick, 2008)'
_computing_publication_material 'SHELXL97 (Sheldrick, 2008)'
_computing_structure_refinement 'SHELXL97 (Sheldrick, 2008)'
_computing_structure_solution 'SHELXS97 (Sheldrick, 2008)'
_diffrn_ambient_temperature 293(2)
_diffrn_detector_area_resol_mean 13.6612
_diffrn_measured_fraction_theta_full 0.990
_diffrn_measured_fraction_theta_max 0.990
_diffrn_measurement_device_type 'Rigaku SCXmini'
_diffrn_measurement_method '\w scans'
_diffrn_radiation_monochromator graphite
_diffrn_radiation_source 'fine-focus sealed tube'
_diffrn_radiation_type MoK\a
_diffrn_radiation_wavelength 0.71073
_diffrn_reflns_av_R_equivalents 0.0261
_diffrn_reflns_av_sigmaI/netI 0.0222
_diffrn_reflns_limit_h_max 10
_diffrn_reflns_limit_h_min -10
_diffrn_reflns_limit_k_max 14
_diffrn_reflns_limit_k_min -13
_diffrn_reflns_limit_l_max 21
_diffrn_reflns_limit_l_min -21
_diffrn_reflns_number 13665
_diffrn_reflns_theta_full 27.50
_diffrn_reflns_theta_max 27.50
_diffrn_reflns_theta_min 2.91
_exptl_absorpt_coefficient_mu 2.972
_exptl_absorpt_correction_T_max 0.9
_exptl_absorpt_correction_T_min 0.8
_exptl_absorpt_correction_type multi-scan
_exptl_absorpt_process_details '(CrystalClear; Rigaku, 2005)'
_exptl_crystal_colour colorless
_exptl_crystal_density_diffrn 1.957
_exptl_crystal_density_method 'not measured'
_exptl_crystal_description block
_exptl_crystal_F_000 776
_exptl_crystal_size_max 0.28
_exptl_crystal_size_mid 0.26
_exptl_crystal_size_min 0.22
_refine_diff_density_max 0.901
_refine_diff_density_min -0.332
_refine_ls_abs_structure_details 'Flack (1983), 1283 Friedel pairs'
_refine_ls_abs_structure_Flack -0.037(17)
_refine_ls_extinction_method none
_refine_ls_goodness_of_fit_ref 1.081
_refine_ls_hydrogen_treatment constr
_refine_ls_matrix_type full
_refine_ls_number_parameters 119
_refine_ls_number_reflns 3086
_refine_ls_number_restraints 0
_refine_ls_restrained_S_all 1.081
_refine_ls_R_factor_all 0.0198
_refine_ls_R_factor_gt 0.0190
_refine_ls_shift/su_max 0.003
_refine_ls_shift/su_mean 0.000
_refine_ls_structure_factor_coef Fsqd
_refine_ls_weighting_details 'calc w=1/[\s^2^(Fo^2^)+(0.0207P)^2^+0.0000P] where P=(Fo^2^+2Fc^2^)/3'
_refine_ls_weighting_scheme calc
_refine_ls_wR_factor_gt 0.0414
_refine_ls_wR_factor_ref 0.0417
_reflns_number_gt 3003
_reflns_number_total 3086
_reflns_threshold_expression I>2sigma(I)
_cod_data_source_file bx2322.cif
_cod_data_source_block I
_cod_original_cell_volume 1361.6(14)
_cod_database_code 2228254
_cod_database_fobs_code 2228254

loop_
_symmetry_equiv_pos_as_xyz
'x, y, z'
'-x+1/2, -y, z+1/2'
'-x, y+1/2, -z+1/2'
'x+1/2, -y+1/2, -z'

loop_
_atom_site_type_symbol
_atom_site_label
_atom_site_fract_x
_atom_site_fract_y
_atom_site_fract_z
_atom_site_U_iso_or_equiv
_atom_site_adp_type
_atom_site_calc_flag
_atom_site_refinement_flags
_atom_site_occupancy
_atom_site_disorder_assembly
_atom_site_disorder_group
Sb Sb1 0.83387(2) 0.572289(14) 0.552350(9) 0.02499(5) Uani d . 1 . .
C C1 0.3416(5) 0.7218(3) 0.70580(19) 0.0533(8) Uani d . 1 . .
H H1A 0.2382 0.7109 0.6742 0.080 Uiso calc R 1 . .
H H1B 0.4391 0.6931 0.6748 0.080 Uiso calc R 1 . .
H H1C 0.3562 0.8082 0.7185 0.080 Uiso calc R 1 . .
C C2 0.3278(4) 0.6485(2) 0.78422(15) 0.0306(5) Uani d . 1 . .
H H2 0.4326 0.6617 0.8167 0.037 Uiso calc R 1 . .
C C3 0.3079(4) 0.5122(3) 0.76750(17) 0.0380(7) Uani d . 1 . .
H H3A 0.2117 0.4997 0.7304 0.046 Uiso calc R 1 . .
H H3B 0.4114 0.4817 0.7407 0.046 Uiso calc R 1 . .
C C4 0.1252(4) 0.4866(3) 0.8900(2) 0.0479(8) Uani d . 1 . .
H H4A 0.1130 0.4402 0.9406 0.058 Uiso calc R 1 . .
H H4B 0.0214 0.4743 0.8577 0.058 Uiso calc R 1 . .
C C5 0.1455(5) 0.6213(3) 0.90911(17) 0.0428(7) Uani d . 1 . .
H H5A 0.2425 0.6329 0.9459 0.051 Uiso calc R 1 . .
H H5B 0.0424 0.6515 0.9363 0.051 Uiso calc R 1 . .
Cl Cl1 0.59794(9) 0.41872(8) 0.59619(5) 0.03962(16) Uani d . 1 . .
Cl Cl2 1.05446(8) 0.42321(8) 0.59260(5) 0.03824(16) Uani d . 1 . .
Cl Cl3 0.82868(11) 0.47961(7) 0.41391(4) 0.04005(15) Uani d . 1 . .
Cl Cl4 1.08779(11) 0.72263(7) 0.49885(5) 0.04645(19) Uani d . 1 . .
Cl Cl5 0.84080(12) 0.67609(6) 0.71841(4) 0.04331(16) Uani d . 1 . .
N N1 0.1748(3) 0.69351(19) 0.83223(13) 0.0326(5) Uani d . 1 . .
H H1D 0.1906 0.7739 0.8451 0.039 Uiso calc R 1 . .
H H1E 0.0799 0.6883 0.8006 0.039 Uiso calc R 1 . .
N N2 0.2777(3) 0.4395(2) 0.84360(15) 0.0375(5) Uani d . 1 . .
H H2A 0.3721 0.4439 0.8757 0.045 Uiso calc R 1 . .
H H2B 0.2606 0.3593 0.8305 0.045 Uiso calc R 1 . .

loop_
_atom_site_aniso_label
_atom_site_aniso_U_11
_atom_site_aniso_U_22
_atom_site_aniso_U_33
_atom_site_aniso_U_12
_atom_site_aniso_U_13
_atom_site_aniso_U_23
Sb1 0.02595(8) 0.02336(8) 0.02566(7) 0.00076(7) 0.00008(7) 0.00201(6)
C1 0.0526(18) 0.063(2) 0.0443(16) -0.003(2) 0.0064(18) 0.0194(15)
C2 0.0271(12) 0.0357(14) 0.0289(12) -0.0029(13) -0.0017(13) 0.0037(10)
C3 0.0417(18) 0.0405(16) 0.0317(14) 0.0067(14) 0.0011(14) -0.0054(11)
C4 0.046(2) 0.0357(17) 0.062(2) 0.0015(13) 0.0161(16) 0.0157(14)
C5 0.054(2) 0.0423(16) 0.0323(14) 0.0061(15) 0.0106(15) 0.0039(12)
Cl1 0.0315(3) 0.0423(4) 0.0450(4) -0.0033(3) 0.0028(3) 0.0054(3)
Cl2 0.0314(3) 0.0346(4) 0.0488(4) 0.0052(3) -0.0072(3) 0.0052(4)
Cl3 0.0360(3) 0.0527(4) 0.0314(3) -0.0035(4) 0.0012(4) -0.0102(3)
Cl4 0.0452(4) 0.0438(5) 0.0504(4) -0.0103(4) 0.0059(3) -0.0038(4)
Cl5 0.0481(4) 0.0430(4) 0.0389(3) 0.0054(4) -0.0081(4) -0.0019(3)
N1 0.0381(12) 0.0246(11) 0.0350(11) 0.0031(11) -0.0027(12) 0.0009(8)
N2 0.0374(12) 0.0264(12) 0.0486(13) 0.0024(10) -0.0033(11) -0.0007(11)

loop_
_atom_type_symbol
_atom_type_description
_atom_type_scat_dispersion_real
_atom_type_scat_dispersion_imag
_atom_type_scat_source
C C 0.0033 0.0016 'International Tables Vol C Tables 4.2.6.8 and 6.1.1.4'
H H 0.0000 0.0000 'International Tables Vol C Tables 4.2.6.8 and 6.1.1.4'
N N 0.0061 0.0033 'International Tables Vol C Tables 4.2.6.8 and 6.1.1.4'
Cl Cl 0.1484 0.1585 'International Tables Vol C Tables 4.2.6.8 and 6.1.1.4'
Sb Sb -0.5866 1.5461 'International Tables Vol C Tables 4.2.6.8 and 6.1.1.4'

loop_
_geom_angle_atom_site_label_1
_geom_angle_atom_site_label_2
_geom_angle_atom_site_label_3
_geom_angle_site_symmetry_1
_geom_angle_site_symmetry_3
_geom_angle
_geom_angle_publ_flag
Cl2 Sb1 Cl3 . . 89.51(4) ?
Cl2 Sb1 Cl1 . . 89.95(5) ?
Cl3 Sb1 Cl1 . . 89.02(4) ?
Cl2 Sb1 Cl4 . . 88.38(5) ?
Cl3 Sb1 Cl4 . . 87.62(4) ?
Cl1 Sb1 Cl4 . . 176.26(3) ?
C2 C1 H1A . . 109.5 ?
C2 C1 H1B . . 109.5 ?
H1A C1 H1B . . 109.5 ?
C2 C1 H1C . . 109.5 ?
H1A C1 H1C . . 109.5 ?
H1B C1 H1C . . 109.5 ?
N1 C2 C3 . . 109.2(3) ?
N1 C2 C1 . . 109.3(3) ?
C3 C2 C1 . . 111.4(2) ?
N1 C2 H2 . . 109.0 ?
C3 C2 H2 . . 109.0 ?
C1 C2 H2 . . 109.0 ?
N2 C3 C2 . . 112.3(2) ?
N2 C3 H3A . . 109.1 ?
C2 C3 H3A . . 109.1 ?
N2 C3 H3B . . 109.1 ?
C2 C3 H3B . . 109.1 ?
H3A C3 H3B . . 107.9 ?
N2 C4 C5 . . 110.7(3) ?
N2 C4 H4A . . 109.5 ?
C5 C4 H4A . . 109.5 ?
N2 C4 H4B . . 109.5 ?
C5 C4 H4B . . 109.5 ?
H4A C4 H4B . . 108.1 ?
C4 C5 N1 . . 110.3(2) ?
C4 C5 H5A . . 109.6 ?
N1 C5 H5A . . 109.6 ?
C4 C5 H5B . . 109.6 ?
N1 C5 H5B . . 109.6 ?
H5A C5 H5B . . 108.1 ?
C5 N1 C2 . . 113.0(2) ?
C5 N1 H1D . . 109.0 ?
C2 N1 H1D . . 109.0 ?
C5 N1 H1E . . 109.0 ?
C2 N1 H1E . . 109.0 ?
H1D N1 H1E . . 107.8 ?
C3 N2 C4 . . 111.7(2) ?
C3 N2 H2A . . 109.3 ?
C4 N2 H2A . . 109.3 ?
C3 N2 H2B . . 109.3 ?
C4 N2 H2B . . 109.3 ?
H2A N2 H2B . . 107.9 ?

loop_
_geom_bond_atom_site_label_1
_geom_bond_atom_site_label_2
_geom_bond_site_symmetry_2
_geom_bond_distance
_geom_bond_publ_flag
Sb1 Cl2 . 2.4351(12) ?
Sb1 Cl3 . 2.4702(14) ?
Sb1 Cl1 . 2.5667(13) ?
Sb1 Cl4 . 2.6932(13) ?
C1 C2 . 1.507(4) ?
C1 H1A . 0.9600 ?
C1 H1B . 0.9600 ?
C1 H1C . 0.9600 ?
C2 N1 . 1.501(4) ?
C2 C3 . 1.502(4) ?
C2 H2 . 0.9800 ?
C3 N2 . 1.486(4) ?
C3 H3A . 0.9700 ?
C3 H3B . 0.9700 ?
C4 N2 . 1.492(4) ?
C4 C5 . 1.493(4) ?
C4 H4A . 0.9700 ?
C4 H4B . 0.9700 ?
C5 N1 . 1.493(3) ?
C5 H5A . 0.9700 ?
C5 H5B . 0.9700 ?
N1 H1D . 0.9000 ?
N1 H1E . 0.9000 ?
N2 H2A . 0.9000 ?
N2 H2B . 0.9000 ?

loop_
_geom_hbond_atom_site_label_D
_geom_hbond_atom_site_label_H
_geom_hbond_atom_site_label_A
_geom_hbond_site_symmetry_A
_geom_hbond_distance_DH
_geom_hbond_distance_HA
_geom_hbond_distance_DA
_geom_hbond_angle_DHA
N1 H1E Cl5 1_455 0.90 2.29 3.190(3) 179.1
N2 H2B Cl5 3_646 0.90 2.27 3.150(3) 165.9
